data_7719505
loop_
_publ_author_name
'Basak, Swati'
'Das, Pranjal'
'Kuilya, Hemrupa'
'Choudhury, Kripangkar'
'Mazumdar, Pradyumna'
'Choudhury, Diganta'
'Kalita, Apurba'

_publ_section_title
;
 Electrocatalytic water oxidation by an unsymmetrical dicopper complex
 with bridging imidazole-aldoxime ligands in neutral phosphate buffer.
;
_journal_issue 42
_journal_name_full 'Dalton transactions (Cambridge, England : 2003)'
_journal_page_first 15842
_journal_page_last 15848
_journal_paper_doi 10.1039/d5dt00962f
_journal_volume 54
_journal_year 2025
_chemical_absolute_configuration syn
_chemical_compound_source Synthesized
_chemical_formula_moiety 'C15 H21 Cu2 N9 O4, 2(Cl O4)'
_chemical_formula_sum 'C15 H21 Cl2 Cu2 N9 O12'
_chemical_formula_weight 717.39
_space_group_crystal_system monoclinic
_space_group_IT_number 15
_space_group_name_Hall '-C 2yc'
_space_group_name_H-M_alt 'C 1 2/c 1'
_atom_sites_solution_hydrogens mixed
_atom_sites_solution_primary direct
_atom_sites_solution_secondary difmap
_audit_creation_method SHELXL-2019/3
_audit_update_record
;
2025-08-20 deposited with the CCDC.	2025-09-23 downloaded from the CCDC.
;
_cell_angle_alpha 90
_cell_angle_beta 92.006(5)
_cell_angle_gamma 90
_cell_formula_units_Z 8
_cell_length_a 18.124(3)
_cell_length_b 13.502(2)
_cell_length_c 21.270(3)
_cell_measurement_reflns_used 3833
_cell_measurement_temperature 296(2)
_cell_measurement_theta_max 25.115
_cell_measurement_theta_min 2.129
_cell_volume 5201.8(14)
_computing_cell_refinement 'Bruker SAINT'
_computing_data_collection 'Bruker APEX3'
_computing_data_reduction 'Bruker SAINT'
_computing_molecular_graphics 'Bruker SHELXTL'
_computing_publication_material 'Bruker SHELXTL'
_computing_structure_refinement 'SHELXL-2019/2 (Sheldrick, 2019)'
_computing_structure_solution 'SHELXL-2019/2 (Sheldrick, 2019)'
_diffrn_ambient_temperature 296(2)
_diffrn_measured_fraction_theta_full 0.994
_diffrn_measured_fraction_theta_max 0.994
_diffrn_measurement_device_type 'Bruker APEX-III CCD'
_diffrn_measurement_method '\f and \w scans'
_diffrn_radiation_probe x-ray
_diffrn_radiation_type MoK\a
_diffrn_radiation_wavelength 0.71073
_diffrn_reflns_av_R_equivalents 0.0518
_diffrn_reflns_av_unetI/netI 0.0312
_diffrn_reflns_Laue_measured_fraction_full 0.994
_diffrn_reflns_Laue_measured_fraction_max 0.994
_diffrn_reflns_limit_h_max 21
_diffrn_reflns_limit_h_min -21
_diffrn_reflns_limit_k_max 16
_diffrn_reflns_limit_k_min -16
_diffrn_reflns_limit_l_max 25
_diffrn_reflns_limit_l_min -23
_diffrn_reflns_number 50526
_diffrn_reflns_point_group_measured_fraction_full 0.994
_diffrn_reflns_point_group_measured_fraction_max 0.994
_diffrn_reflns_theta_full 25.115
_diffrn_reflns_theta_max 25.115
_diffrn_reflns_theta_min 2.129
_diffrn_source 'fine-focus sealed tube'
_exptl_absorpt_coefficient_mu 1.917
_exptl_absorpt_correction_type none
_exptl_crystal_colour blue
_exptl_crystal_density_diffrn 1.832
_exptl_crystal_description block
_exptl_crystal_F_000 2896
_exptl_crystal_recrystallization_method 'Slow evaporation in methanol-water'
_exptl_crystal_size_max 0.10
_exptl_crystal_size_mid 0.08
_exptl_crystal_size_min 0.06
_refine_diff_density_max 1.310
_refine_diff_density_min -0.585
_refine_diff_density_rms 0.096
_refine_ls_extinction_method none
_refine_ls_goodness_of_fit_ref 1.084
_refine_ls_hydrogen_treatment constr
_refine_ls_matrix_type full
_refine_ls_number_parameters 367
_refine_ls_number_reflns 4627
_refine_ls_number_restraints 0
_refine_ls_restrained_S_all 1.084
_refine_ls_R_factor_all 0.0765
_refine_ls_R_factor_gt 0.0655
_refine_ls_shift/su_max 0.006
_refine_ls_shift/su_mean 0.000
_refine_ls_structure_factor_coef Fsqd
_refine_ls_weighting_details 'w=1/[\s^2^(Fo^2^)+(0.1084P)^2^+21.3431P] where P=(Fo^2^+2Fc^2^)/3'
_refine_ls_weighting_scheme calc
_refine_ls_wR_factor_gt 0.1856
_refine_ls_wR_factor_ref 0.2016
_reflns_Friedel_coverage 0.000
_reflns_number_gt 3834
_reflns_number_total 4627
_reflns_threshold_expression 'I > 2\s(I)'
_cod_data_source_file d5dt00962f2.cif
_cod_data_source_block Complex1
_cod_depositor_comments 'Adding full bibliography for 7719505.cif.'
_cod_original_sg_symbol_H-M 'C 2/c'
_cod_database_code 7719505
_shelx_space_group_comment
;
The symmetry employed for this shelxl refinement is uniquely defined
by the following loop, which should always be used as a source of
symmetry information in preference to the above space-group names.
They are only intended as comments.
;
_shelx_estimated_absorpt_t_min 0.832
_shelx_estimated_absorpt_t_max 0.891

loop_
_space_group_symop_operation_xyz
'x, y, z'
'-x, y, -z+1/2'
'x+1/2, y+1/2, z'
'-x+1/2, y+1/2, -z+1/2'
'-x, -y, -z'
'x, -y, z-1/2'
'-x+1/2, -y+1/2, -z'
'x+1/2, -y+1/2, z-1/2'

loop_
_atom_site_label
_atom_site_type_symbol
_atom_site_fract_x
_atom_site_fract_y
_atom_site_fract_z
_atom_site_U_iso_or_equiv
_atom_site_adp_type
_atom_site_occupancy
_atom_site_site_symmetry_order
_atom_site_calc_flag
_atom_site_refinement_flags_posn
_atom_site_refinement_flags_adp
_atom_site_refinement_flags_occupancy
_atom_site_disorder_assembly
_atom_site_disorder_group
Cu1 Cu 0.03460(4) -0.03113(5) 0.33333(3) 0.0631(3) Uani 1 1 d . . . . .
Cu2 Cu 0.11972(4) 0.13583(5) 0.24490(3) 0.0602(3) Uani 1 1 d . . . . .
O1 O 0.1528(3) -0.0487(5) 0.4123(3) 0.1040(17) Uani 1 1 d G . . . .
H1A H 0.191682 -0.013896 0.416892 0.156 Uiso 1 1 d G U . . .
H1B H 0.166851 -0.107446 0.420627 0.156 Uiso 1 1 d G U . . .
O2 O 0.0961(3) -0.0037(3) 0.2630(2) 0.0732(11) Uani 1 1 d . . . . .
O3 O 0.0101(4) 0.1087(4) 0.3421(3) 0.1050(19) Uani 1 1 d . . . . .
O4 O 0.0744(4) -0.2459(3) 0.3010(3) 0.1033(19) Uani 1 1 d . . . . .
H4 H 0.045341 -0.278796 0.279194 0.155 Uiso 1 1 d R U . . .
N1 N -0.0294(3) -0.0508(4) 0.4039(2) 0.0622(12) Uani 1 1 d . . . . .
N2 N -0.0953(3) -0.0584(5) 0.4865(2) 0.0767(15) Uani 1 1 d . . . . .
H2 H -0.121354 -0.039685 0.517418 0.092 Uiso 1 1 calc R U . . .
N3 N 0.0350(3) -0.1804(4) 0.3377(2) 0.0703(14) Uani 1 1 d . . . . .
N4 N 0.1253(3) 0.2866(4) 0.2441(3) 0.0785(15) Uani 1 1 d . . . . .
N5 N 0.1343(5) 0.4482(5) 0.2419(4) 0.109(2) Uani 1 1 d . . . . .
H5 H 0.147229 0.506416 0.230120 0.130 Uiso 1 1 calc R U . . .
N6 N 0.0504(3) 0.1692(5) 0.3120(3) 0.0817(16) Uani 1 1 d . . . . .
N7 N 0.1821(3) 0.1006(4) 0.1775(3) 0.0754(14) Uani 1 1 d . . . . .
N8 N 0.2515(5) 0.0992(6) 0.0970(4) 0.128(3) Uani 1 1 d . . . . .
H8 H 0.276971 0.120890 0.066481 0.153 Uiso 1 1 calc R U . . .
N9 N 0.1287(3) -0.0888(4) 0.2412(2) 0.0777(15) Uani 1 1 d . . . . .
C1 C -0.0635(4) 0.0019(6) 0.4453(3) 0.0748(17) Uani 1 1 d . . . . .
H1 H -0.065492 0.070760 0.446016 0.090 Uiso 1 1 calc R U . . .
C2 C -0.0796(4) -0.1544(6) 0.4715(3) 0.0720(17) Uani 1 1 d . . . . .
C3 C -0.0391(3) -0.1492(4) 0.4196(3) 0.0601(13) Uani 1 1 d . . . . .
C4 C -0.1060(5) -0.2435(8) 0.5090(4) 0.113(3) Uani 1 1 d . . . . .
H4A H -0.148243 -0.224883 0.532286 0.169 Uiso 1 1 calc R U . . .
H4B H -0.067105 -0.265026 0.537657 0.169 Uiso 1 1 calc R U . . .
H4C H -0.119116 -0.296417 0.480667 0.169 Uiso 1 1 calc R U . . .
C5 C -0.0026(4) -0.2188(5) 0.3808(3) 0.0723(17) Uani 1 1 d . . . . .
H5A H -0.006066 -0.286843 0.386591 0.087 Uiso 1 1 calc R U . . .
C6 C 0.1571(6) 0.3616(7) 0.2165(5) 0.108(3) Uani 1 1 d . . . . .
H6 H 0.190354 0.356230 0.184366 0.130 Uiso 1 1 calc R U . . .
C7 C 0.0878(5) 0.4276(5) 0.2890(4) 0.088(2) Uani 1 1 d . . . . .
C16 C 0.0825(4) 0.3282(5) 0.2897(3) 0.0677(15) Uani 1 1 d . . . . .
C9 C 0.0542(6) 0.5066(6) 0.3273(5) 0.114(3) Uani 1 1 d . . . . .
H9A H 0.022679 0.477066 0.357410 0.170 Uiso 1 1 calc R U . . .
H9B H 0.025687 0.550110 0.300266 0.170 Uiso 1 1 calc R U . . .
H9C H 0.092519 0.543586 0.348908 0.170 Uiso 1 1 calc R U . . .
C10 C 0.0398(4) 0.2637(4) 0.3263(3) 0.0721(17) Uani 1 1 d . . . . .
H10 H 0.008031 0.285192 0.356867 0.087 Uiso 1 1 calc R U . . .
C11 C 0.2135(6) 0.1566(7) 0.1362(5) 0.124(4) Uani 1 1 d . . . . .
H11 H 0.210071 0.225276 0.134185 0.149 Uiso 1 1 calc R U . . .
C12 C 0.2442(4) 0.0033(6) 0.1122(3) 0.0822(19) Uani 1 1 d . . . . .
C13 C 0.2000(3) 0.0052(5) 0.1630(3) 0.0677(15) Uani 1 1 d . . . . .
C14 C 0.2779(4) -0.0772(7) 0.0759(4) 0.100(3) Uani 1 1 d . . . . .
H14A H 0.299220 -0.050129 0.038925 0.149 Uiso 1 1 calc R U . . .
H14B H 0.240748 -0.124809 0.063743 0.149 Uiso 1 1 calc R U . . .
H14C H 0.315739 -0.108972 0.101378 0.149 Uiso 1 1 calc R U . . .
C15 C 0.1740(4) -0.0807(5) 0.1960(3) 0.0761(18) Uani 1 1 d . . . . .
H15 H 0.193130 -0.140519 0.182335 0.091 Uiso 1 1 calc R U . . .
Cl1 Cl 0.28231(14) 0.13240(15) 0.35068(11) 0.0973(6) Uani 1 1 d . . . . .
O5 O 0.2293(8) 0.1958(12) 0.3441(9) 0.292(9) Uani 1 1 d . . . . .
O6 O 0.2514(6) 0.0478(10) 0.3301(6) 0.234(7) Uani 1 1 d . . . . .
O7 O 0.3373(8) 0.1531(10) 0.3106(10) 0.281(9) Uani 1 1 d . . . . .
O8 O 0.3059(16) 0.125(2) 0.4008(10) 0.49(2) Uani 1 1 d . . . . .
Cl2 Cl 0.12168(13) 0.31758(19) 0.02045(10) 0.1032(7) Uani 1 1 d . . . . .
O9 O 0.0796(6) 0.3101(16) 0.0668(5) 0.281(9) Uani 1 1 d . . . . .
O10 O 0.1255(9) 0.2208(10) -0.0029(9) 0.297(10) Uani 1 1 d . . . . .
O11 O 0.1926(4) 0.3450(6) 0.0396(5) 0.158(3) Uani 1 1 d . . . . .
O12 O 0.0976(7) 0.3762(8) -0.0290(4) 0.193(5) Uani 1 1 d . . . . .

loop_
_atom_site_aniso_label
_atom_site_aniso_U_11
_atom_site_aniso_U_22
_atom_site_aniso_U_33
_atom_site_aniso_U_23
_atom_site_aniso_U_13
_atom_site_aniso_U_12
Cu1 0.0826(5) 0.0469(4) 0.0618(4) -0.0037(3) 0.0322(4) -0.0092(3)
Cu2 0.0704(5) 0.0570(4) 0.0545(4) 0.0032(3) 0.0212(3) -0.0078(3)
O1 0.118(4) 0.093(4) 0.103(4) -0.016(3) 0.039(3) 0.000(3)
O2 0.089(3) 0.057(2) 0.075(3) 0.000(2) 0.032(2) -0.006(2)
O3 0.133(5) 0.072(3) 0.115(4) -0.009(3) 0.076(4) -0.010(3)
O4 0.165(5) 0.054(3) 0.094(3) -0.011(2) 0.064(4) 0.010(3)
N1 0.071(3) 0.060(3) 0.057(3) -0.010(2) 0.019(2) -0.004(2)
N2 0.066(3) 0.113(5) 0.053(3) -0.018(3) 0.022(2) -0.004(3)
N3 0.107(4) 0.045(3) 0.062(3) -0.007(2) 0.033(3) -0.003(2)
N4 0.092(4) 0.069(3) 0.074(3) -0.007(3) 0.004(3) -0.010(3)
N5 0.153(7) 0.068(4) 0.105(5) -0.005(4) 0.010(5) -0.023(4)
N6 0.086(4) 0.087(4) 0.073(3) -0.004(3) 0.017(3) -0.015(3)
N7 0.080(3) 0.077(4) 0.071(3) 0.010(3) 0.034(3) -0.001(3)
N8 0.142(7) 0.117(6) 0.130(6) 0.023(5) 0.092(6) 0.001(5)
N9 0.103(4) 0.068(3) 0.064(3) -0.005(2) 0.030(3) -0.008(3)
C1 0.074(4) 0.083(4) 0.069(4) -0.025(3) 0.008(3) 0.007(3)
C2 0.073(4) 0.094(5) 0.050(3) 0.005(3) 0.015(3) -0.008(3)
C3 0.070(3) 0.064(3) 0.048(3) -0.001(2) 0.015(2) -0.004(3)
C4 0.113(6) 0.160(9) 0.066(4) 0.033(5) 0.022(4) -0.038(6)
C5 0.100(5) 0.054(3) 0.065(3) 0.000(3) 0.028(3) -0.004(3)
C6 0.135(8) 0.091(6) 0.101(6) 0.004(5) 0.032(5) -0.024(5)
C7 0.123(6) 0.061(4) 0.079(5) -0.005(3) -0.017(4) -0.008(4)
C16 0.086(4) 0.060(3) 0.056(3) -0.009(3) -0.006(3) 0.002(3)
C9 0.172(9) 0.056(4) 0.111(7) -0.018(4) -0.022(6) 0.008(5)
C10 0.096(5) 0.045(3) 0.074(4) -0.016(3) -0.006(3) 0.009(3)
C11 0.150(8) 0.091(6) 0.137(8) 0.029(6) 0.085(7) 0.009(6)
C12 0.071(4) 0.102(5) 0.076(4) -0.004(4) 0.029(3) -0.003(4)
C13 0.057(3) 0.089(4) 0.057(3) -0.006(3) 0.013(3) -0.002(3)
C14 0.079(4) 0.130(7) 0.092(5) -0.033(5) 0.038(4) -0.005(5)
C15 0.083(4) 0.078(4) 0.069(4) -0.015(3) 0.031(3) -0.013(3)
Cl1 0.1101(15) 0.0812(12) 0.0999(14) -0.0079(10) -0.0057(12) 0.0088(11)
O5 0.224(12) 0.260(15) 0.40(2) 0.100(15) 0.122(14) 0.148(12)
O6 0.198(10) 0.261(13) 0.251(12) -0.152(11) 0.118(9) -0.118(10)
O7 0.217(12) 0.187(11) 0.45(3) -0.041(12) 0.208(15) -0.053(9)
O8 0.55(4) 0.62(5) 0.27(2) 0.05(2) -0.28(3) -0.04(3)
Cl2 0.1027(14) 0.1157(17) 0.0931(13) 0.0192(12) 0.0314(11) -0.0278(12)
O9 0.153(8) 0.55(3) 0.147(8) 0.120(13) 0.080(7) 0.015(12)
O10 0.324(19) 0.166(11) 0.39(2) -0.110(13) -0.089(18) -0.033(11)
O11 0.117(5) 0.146(7) 0.211(9) 0.042(6) 0.001(5) -0.051(5)
O12 0.244(11) 0.194(10) 0.139(7) 0.078(7) -0.025(7) -0.066(8)

loop_
_atom_type_symbol
_atom_type_description
_atom_type_scat_dispersion_real
_atom_type_scat_dispersion_imag
_atom_type_scat_source
C C 0.0033 0.0016 'International Tables Vol C Tables 4.2.6.8 and 6.1.1.4'
H H 0.0000 0.0000 'International Tables Vol C Tables 4.2.6.8 and 6.1.1.4'
Cl Cl 0.1484 0.1585 'International Tables Vol C Tables 4.2.6.8 and 6.1.1.4'
Cu Cu 0.3201 1.2651 'International Tables Vol C Tables 4.2.6.8 and 6.1.1.4'
N N 0.0061 0.0033 'International Tables Vol C Tables 4.2.6.8 and 6.1.1.4'
O O 0.0106 0.0060 'International Tables Vol C Tables 4.2.6.8 and 6.1.1.4'

loop_
_geom_angle_atom_site_label_1
_geom_angle_atom_site_label_2
_geom_angle_atom_site_label_3
_geom_angle
_geom_angle_site_symmetry_1
_geom_angle_site_symmetry_3
_geom_angle_publ_flag
O2 Cu1 N1 176.6(2) . . ?
O2 Cu1 O3 91.61(19) . . ?
N1 Cu1 O3 85.1(2) . . ?
O2 Cu1 N3 103.05(19) . . ?
N1 Cu1 N3 80.2(2) . . ?
O3 Cu1 N3 164.4(2) . . ?
N7 Cu2 O2 92.7(2) . . ?
N7 Cu2 N6 176.9(3) . . ?
O2 Cu2 N6 85.9(2) . . ?
N7 Cu2 N4 102.2(2) . . ?
O2 Cu2 N4 165.1(2) . . ?
N6 Cu2 N4 79.2(2) . . ?
H1A O1 H1B 104.5 . . ?
N9 O2 Cu1 111.5(3) . . ?
N9 O2 Cu2 129.1(3) . . ?
Cu1 O2 Cu2 118.0(2) . . ?
N6 O3 Cu1 115.7(4) . . ?
N3 O4 H4 109.3 . . ?
C1 N1 C3 107.2(5) . . ?
C1 N1 Cu1 139.0(5) . . ?
C3 N1 Cu1 113.6(4) . . ?
C1 N2 C2 108.9(5) . . ?
C1 N2 H2 125.5 . . ?
C2 N2 H2 125.5 . . ?
C5 N3 O4 116.4(5) . . ?
C5 N3 Cu1 116.0(4) . . ?
O4 N3 Cu1 127.5(4) . . ?
C6 N4 C16 105.4(7) . . ?
C6 N4 Cu2 142.8(6) . . ?
C16 N4 Cu2 111.8(4) . . ?
C6 N5 C7 108.8(7) . . ?
C6 N5 H5 125.6 . . ?
C7 N5 H5 125.6 . . ?
O3 N6 C10 114.2(6) . . ?
O3 N6 Cu2 126.9(5) . . ?
C10 N6 Cu2 118.8(5) . . ?
C11 N7 C13 106.4(6) . . ?
C11 N7 Cu2 129.9(6) . . ?
C13 N7 Cu2 123.6(4) . . ?
C12 N8 C11 110.4(7) . . ?
C12 N8 H8 124.8 . . ?
C11 N8 H8 124.8 . . ?
C15 N9 O2 118.1(6) . . ?
N1 C1 N2 109.5(6) . . ?
N1 C1 H1 125.2 . . ?
N2 C1 H1 125.2 . . ?
C3 C2 N2 105.4(6) . . ?
C3 C2 C4 131.1(7) . . ?
N2 C2 C4 123.5(6) . . ?
C2 C3 N1 108.9(5) . . ?
C2 C3 C5 135.7(6) . . ?
N1 C3 C5 115.3(5) . . ?
C2 C4 H4A 109.5 . . ?
C2 C4 H4B 109.5 . . ?
H4A C4 H4B 109.5 . . ?
C2 C4 H4C 109.5 . . ?
H4A C4 H4C 109.5 . . ?
H4B C4 H4C 109.5 . . ?
N3 C5 C3 114.8(5) . . ?
N3 C5 H5A 122.6 . . ?
C3 C5 H5A 122.6 . . ?
N4 C6 N5 110.0(8) . . ?
N4 C6 H6 125.0 . . ?
N5 C6 H6 125.0 . . ?
C16 C7 N5 105.0(7) . . ?
C16 C7 C9 132.8(9) . . ?
N5 C7 C9 122.3(8) . . ?
C7 C16 N4 110.8(7) . . ?
C7 C16 C10 131.3(7) . . ?
N4 C16 C10 117.9(6) . . ?
C7 C9 H9A 109.5 . . ?
C7 C9 H9B 109.5 . . ?
H9A C9 H9B 109.5 . . ?
C7 C9 H9C 109.5 . . ?
H9A C9 H9C 109.5 . . ?
H9B C9 H9C 109.5 . . ?
N6 C10 C16 112.3(6) . . ?
N6 C10 H10 123.9 . . ?
C16 C10 H10 123.9 . . ?
N7 C11 N8 109.1(8) . . ?
N7 C11 H11 125.4 . . ?
N8 C11 H11 125.4 . . ?
N8 C12 C13 103.8(7) . . ?
N8 C12 C14 122.4(7) . . ?
C13 C12 C14 133.7(8) . . ?
N7 C13 C12 110.3(6) . . ?
N7 C13 C15 124.3(5) . . ?
C12 C13 C15 125.4(7) . . ?
C12 C14 H14A 109.5 . . ?
C12 C14 H14B 109.5 . . ?
H14A C14 H14B 109.5 . . ?
C12 C14 H14C 109.5 . . ?
H14A C14 H14C 109.5 . . ?
H14B C14 H14C 109.5 . . ?
N9 C15 C13 131.1(7) . . ?
N9 C15 H15 114.5 . . ?
C13 C15 H15 114.5 . . ?
O8 Cl1 O5 114.4(18) . . ?
O8 Cl1 O6 111.8(16) . . ?
O5 Cl1 O6 103.2(11) . . ?
O8 Cl1 O7 110.1(17) . . ?
O5 Cl1 O7 110.7(10) . . ?
O6 Cl1 O7 106.1(8) . . ?
O9 Cl2 O12 117.0(9) . . ?
O9 Cl2 O11 111.7(8) . . ?
O12 Cl2 O11 109.8(6) . . ?
O9 Cl2 O10 103.9(12) . . ?
O12 Cl2 O10 106.5(9) . . ?
O11 Cl2 O10 107.3(8) . . ?

loop_
_geom_bond_atom_site_label_1
_geom_bond_atom_site_label_2
_geom_bond_distance
_geom_bond_site_symmetry_2
_geom_bond_publ_flag
Cu1 O2 1.932(4) . ?
Cu1 N1 1.947(5) . ?
Cu1 O3 1.949(5) . ?
Cu1 N3 2.018(5) . ?
Cu2 N7 1.917(5) . ?
Cu2 O2 1.973(4) . ?
Cu2 N6 1.986(6) . ?
Cu2 N4 2.038(6) . ?
O1 H1A 0.8500 . ?
O1 H1B 0.8500 . ?
O2 N9 1.379(7) . ?
O3 N6 1.282(8) . ?
O4 N3 1.393(6) . ?
O4 H4 0.8200 . ?
N1 C1 1.304(8) . ?
N1 C3 1.383(8) . ?
N2 C1 1.343(10) . ?
N2 C2 1.368(9) . ?
N2 H2 0.8600 . ?
N3 C5 1.271(8) . ?
N4 C6 1.314(10) . ?
N4 C16 1.382(9) . ?
N5 C6 1.357(12) . ?
N5 C7 1.361(11) . ?
N5 H5 0.8600 . ?
N6 C10 1.328(9) . ?
N7 C11 1.305(10) . ?
N7 C13 1.365(9) . ?
N8 C12 1.342(11) . ?
N8 C11 1.347(12) . ?
N8 H8 0.8600 . ?
N9 C15 1.290(8) . ?
C1 H1 0.9300 . ?
C2 C3 1.350(8) . ?
C2 C4 1.529(10) . ?
C3 C5 1.427(8) . ?
C4 H4A 0.9600 . ?
C4 H4B 0.9600 . ?
C4 H4C 0.9600 . ?
C5 H5A 0.9300 . ?
C6 H6 0.9300 . ?
C7 C16 1.347(10) . ?
C7 C9 1.485(12) . ?
C16 C10 1.415(10) . ?
C9 H9A 0.9600 . ?
C9 H9B 0.9600 . ?
C9 H9C 0.9600 . ?
C10 H10 0.9300 . ?
C11 H11 0.9300 . ?
C12 C13 1.367(9) . ?
C12 C14 1.479(11) . ?
C13 C15 1.444(10) . ?
C14 H14A 0.9600 . ?
C14 H14B 0.9600 . ?
C14 H14C 0.9600 . ?
C15 H15 0.9300 . ?
Cl1 O8 1.140(14) . ?
Cl1 O5 1.291(10) . ?
Cl1 O6 1.339(9) . ?
Cl1 O7 1.363(12) . ?
Cl2 O9 1.271(9) . ?
Cl2 O12 1.375(9) . ?
Cl2 O11 1.386(8) . ?
Cl2 O10 1.401(12) . ?

loop_
_geom_torsion_atom_site_label_1
_geom_torsion_atom_site_label_2
_geom_torsion_atom_site_label_3
_geom_torsion_atom_site_label_4
_geom_torsion
_geom_torsion_site_symmetry_1
_geom_torsion_site_symmetry_2
_geom_torsion_site_symmetry_3
_geom_torsion_site_symmetry_4
_geom_torsion_publ_flag
Cu1 O3 N6 C10 -170.3(5) . . . . ?
Cu1 O3 N6 Cu2 13.7(9) . . . . ?
Cu1 O2 N9 C15 -177.0(5) . . . . ?
Cu2 O2 N9 C15 -10.9(9) . . . . ?
C3 N1 C1 N2 -0.5(7) . . . . ?
Cu1 N1 C1 N2 -174.8(5) . . . . ?
C2 N2 C1 N1 1.2(8) . . . . ?
C1 N2 C2 C3 -1.3(7) . . . . ?
C1 N2 C2 C4 179.2(7) . . . . ?
N2 C2 C3 N1 1.0(7) . . . . ?
C4 C2 C3 N1 -179.5(7) . . . . ?
N2 C2 C3 C5 177.2(7) . . . . ?
C4 C2 C3 C5 -3.4(14) . . . . ?
C1 N1 C3 C2 -0.4(7) . . . . ?
Cu1 N1 C3 C2 175.5(4) . . . . ?
C1 N1 C3 C5 -177.4(6) . . . . ?
Cu1 N1 C3 C5 -1.5(7) . . . . ?
O4 N3 C5 C3 176.9(6) . . . . ?
Cu1 N3 C5 C3 -0.3(8) . . . . ?
C2 C3 C5 N3 -174.8(7) . . . . ?
N1 C3 C5 N3 1.2(9) . . . . ?
C16 N4 C6 N5 -1.6(10) . . . . ?
Cu2 N4 C6 N5 -179.1(6) . . . . ?
C7 N5 C6 N4 1.9(11) . . . . ?
C6 N5 C7 C16 -1.3(10) . . . . ?
C6 N5 C7 C9 178.7(8) . . . . ?
N5 C7 C16 N4 0.3(8) . . . . ?
C9 C7 C16 N4 -179.7(8) . . . . ?
N5 C7 C16 C10 -176.9(7) . . . . ?
C9 C7 C16 C10 3.1(14) . . . . ?
C6 N4 C16 C7 0.8(9) . . . . ?
Cu2 N4 C16 C7 179.1(5) . . . . ?
C6 N4 C16 C10 178.5(7) . . . . ?
Cu2 N4 C16 C10 -3.2(7) . . . . ?
O3 N6 C10 C16 -176.8(6) . . . . ?
Cu2 N6 C10 C16 -0.5(8) . . . . ?
C7 C16 C10 N6 179.6(7) . . . . ?
N4 C16 C10 N6 2.5(8) . . . . ?
C13 N7 C11 N8 -1.2(12) . . . . ?
Cu2 N7 C11 N8 -179.0(7) . . . . ?
C12 N8 C11 N7 1.0(14) . . . . ?
C11 N8 C12 C13 -0.3(12) . . . . ?
C11 N8 C12 C14 177.9(9) . . . . ?
C11 N7 C13 C12 1.0(9) . . . . ?
Cu2 N7 C13 C12 179.0(5) . . . . ?
C11 N7 C13 C15 -177.6(8) . . . . ?
Cu2 N7 C13 C15 0.4(9) . . . . ?
N8 C12 C13 N7 -0.4(9) . . . . ?
C14 C12 C13 N7 -178.3(8) . . . . ?
N8 C12 C13 C15 178.2(8) . . . . ?
C14 C12 C13 C15 0.3(14) . . . . ?
O2 N9 C15 C13 1.8(12) . . . . ?
N7 C13 C15 N9 3.7(12) . . . . ?
C12 C13 C15 N9 -174.7(8) . . . . ?
